data_4065252
loop_
_publ_author_name
'Lu, Erli'
'Chen, Yaofeng'
'Leng, Xuebing'

_publ_section_title
;
 Yttrium Anilido Hydride: Synthesis, Structure, and Reactivity
;
_journal_issue 20
_journal_name_full Organometallics
_journal_page_first 5433
_journal_paper_doi 10.1021/om200651c
_journal_volume 30
_journal_year 2011
_chemical_formula_sum 'C80 H122 N8 Y2'
_chemical_formula_weight 1373.68
_chemical_name_systematic
; 
 ? 
;
_space_group_IT_number 15
_symmetry_cell_setting monoclinic
_symmetry_space_group_name_Hall '-C 2yc'
_symmetry_space_group_name_H-M 'C 1 2/c 1'
_atom_sites_solution_hydrogens geom
_atom_sites_solution_primary direct
_atom_sites_solution_secondary difmap
_audit_creation_method SHELXL-97
_cell_angle_alpha 90.00
_cell_angle_beta 92.502(2)
_cell_angle_gamma 90.00
_cell_formula_units_Z 4
_cell_length_a 21.552(4)
_cell_length_b 18.772(4)
_cell_length_c 19.399(4)
_cell_measurement_reflns_used 9770
_cell_measurement_temperature 173(2)
_cell_measurement_theta_max 26.92
_cell_measurement_theta_min 2.41
_cell_volume 7841(3)
_computing_cell_refinement 'Bruker SAINT'
_computing_data_collection 'Bruker APEX2'
_computing_data_reduction 'Bruker SAINT'
_computing_molecular_graphics 'Bruker SHELXTL'
_computing_publication_material 'Bruker SHELXTL'
_computing_structure_refinement 'SHELXL-97 (Sheldrick, 1997)'
_computing_structure_solution 'SHELXS-97 (Sheldrick, 1990)'
_diffrn_ambient_temperature 173(2)
_diffrn_measured_fraction_theta_full 0.993
_diffrn_measured_fraction_theta_max 0.993
_diffrn_measurement_device_type 'Bruker APEX-II CCD'
_diffrn_measurement_method '\f and \w scans'
_diffrn_radiation_monochromator graphite
_diffrn_radiation_source 'fine-focus sealed tube'
_diffrn_radiation_type MoK\a
_diffrn_radiation_wavelength 0.71073
_diffrn_reflns_av_R_equivalents 0.0701
_diffrn_reflns_av_sigmaI/netI 0.0641
_diffrn_reflns_limit_h_max 26
_diffrn_reflns_limit_h_min -26
_diffrn_reflns_limit_k_max 23
_diffrn_reflns_limit_k_min -23
_diffrn_reflns_limit_l_max 23
_diffrn_reflns_limit_l_min -22
_diffrn_reflns_number 28055
_diffrn_reflns_theta_full 26.00
_diffrn_reflns_theta_max 26.00
_diffrn_reflns_theta_min 1.44
_diffrn_standards_number 0
_exptl_absorpt_coefficient_mu 1.518
_exptl_absorpt_correction_T_max 0.7455
_exptl_absorpt_correction_T_min 0.3768
_exptl_absorpt_correction_type multi-scan
_exptl_absorpt_process_details sadabs
_exptl_crystal_colour colorless
_exptl_crystal_density_diffrn 1.164
_exptl_crystal_density_method 'not measured'
_exptl_crystal_description prismatic
_exptl_crystal_F_000 2944
_exptl_crystal_size_max 0.301
_exptl_crystal_size_mid 0.213
_exptl_crystal_size_min 0.156
_refine_diff_density_max 0.927
_refine_diff_density_min -1.039
_refine_diff_density_rms 0.089
_refine_ls_extinction_method none
_refine_ls_goodness_of_fit_ref 1.081
_refine_ls_hydrogen_treatment mixed
_refine_ls_matrix_type full
_refine_ls_number_parameters 412
_refine_ls_number_reflns 7661
_refine_ls_number_restraints 39
_refine_ls_restrained_S_all 1.100
_refine_ls_R_factor_all 0.0833
_refine_ls_R_factor_gt 0.0579
_refine_ls_shift/su_max 0.012
_refine_ls_shift/su_mean 0.000
_refine_ls_structure_factor_coef Fsqd
_refine_ls_weighting_details 'calc w=1/[\s^2^(Fo^2^)+(0.1000P)^2^+0.0471P] where P=(Fo^2^+2Fc^2^)/3'
_refine_ls_weighting_scheme calc
_refine_ls_wR_factor_gt 0.1465
_refine_ls_wR_factor_ref 0.1620
_reflns_number_gt 5692
_reflns_number_total 7661
_reflns_threshold_expression >2sigma(I)
_cod_data_source_file om200651c_si_001.cif
_cod_data_source_block mo_dm1087_0m
_cod_depositor_comments
;
The following automatic conversions were performed:

'_symmetry_cell_setting' value 'Monoclinic' changed to 'monoclinic'
according to /home/saulius/struct/CIF-dictionaries/cif_core.dic
dictionary named 'cif_core.dic' version 2.4.1 from 2010-06-29.

Automatic conversion script
Id: cif_fix_values 1715 2011-07-08 13:25:40Z adriana 
;
_cod_original_sg_symbol_H-M C2/c
_cod_database_code 4065252

loop_
_symmetry_equiv_pos_as_xyz
'x, y, z'
'-x, y, -z+1/2'
'x+1/2, y+1/2, z'
'-x+1/2, y+1/2, -z+1/2'
'-x, -y, -z'
'x, -y, z-1/2'
'-x+1/2, -y+1/2, -z'
'x+1/2, -y+1/2, z-1/2'

loop_
_atom_site_label
_atom_site_type_symbol
_atom_site_fract_x
_atom_site_fract_y
_atom_site_fract_z
_atom_site_U_iso_or_equiv
_atom_site_adp_type
_atom_site_occupancy
_atom_site_symmetry_multiplicity
_atom_site_calc_flag
_atom_site_refinement_flags
Y1 Y 0.047148(14) 0.658005(17) 0.171082(16) 0.02535(14) Uani 1 1 d .
N1 N 0.13570(13) 0.73394(15) 0.18491(14) 0.0302(7) Uani 1 1 d .
N2 N 0.03110(13) 0.73249(16) 0.07441(15) 0.0331(7) Uani 1 1 d .
N3 N -0.04460(13) 0.61420(16) 0.09980(15) 0.0335(7) Uani 1 1 d .
N4 N 0.09425(13) 0.55476(16) 0.15000(15) 0.0322(7) Uani 1 1 d D
H4 H 0.0787 0.5377 0.1823 0.049(13) Uiso 1 1 d RD
C1 C 0.2238(2) 0.8080(3) 0.1489(2) 0.0522(11) Uani 1 1 d .
H1A H 0.2326 0.8131 0.1987 0.078 Uiso 1 1 calc R
H1B H 0.2240 0.8551 0.1271 0.078 Uiso 1 1 calc R
H1C H 0.2557 0.7780 0.1291 0.078 Uiso 1 1 calc R
C2 C 0.16051(17) 0.7738(2) 0.13634(18) 0.0350(8) Uani 1 1 d .
C3 C 0.13296(18) 0.7873(2) 0.07127(19) 0.0409(9) Uani 1 1 d .
H3 H 0.1590 0.8112 0.0405 0.049 Uiso 1 1 calc R
C4 C 0.07351(19) 0.7716(2) 0.04371(19) 0.0394(9) Uani 1 1 d .
C5 C 0.0578(2) 0.8040(3) -0.0267(2) 0.0575(12) Uani 1 1 d .
H5A H 0.0430 0.7665 -0.0585 0.086 Uiso 1 1 calc R
H5B H 0.0950 0.8262 -0.0444 0.086 Uiso 1 1 calc R
H5C H 0.0253 0.8400 -0.0225 0.086 Uiso 1 1 calc R
C6 C -0.03071(18) 0.7281(2) 0.0387(2) 0.0429(9) Uani 1 1 d .
H6A H -0.0265 0.7079 -0.0080 0.051 Uiso 1 1 calc R
H6B H -0.0485 0.7766 0.0335 0.051 Uiso 1 1 calc R
C7 C -0.07349(17) 0.6826(2) 0.0783(2) 0.0401(9) Uani 1 1 d .
H7A H -0.0859 0.7088 0.1198 0.048 Uiso 1 1 calc R
H7B H -0.1115 0.6729 0.0494 0.048 Uiso 1 1 calc R
C11 C 0.16509(16) 0.73703(19) 0.25343(18) 0.0313(8) Uani 1 1 d .
C12 C 0.20694(17) 0.6841(2) 0.27608(19) 0.0363(9) Uani 1 1 d .
C13 C 0.23339(18) 0.6890(2) 0.3431(2) 0.0412(9) Uani 1 1 d .
H13 H 0.2611 0.6530 0.3597 0.049 Uiso 1 1 calc R
C14 C 0.21981(18) 0.7456(2) 0.38550(19) 0.0419(10) Uani 1 1 d .
H14 H 0.2382 0.7483 0.4308 0.050 Uiso 1 1 calc R
C15 C 0.18010(18) 0.7971(2) 0.36214(19) 0.0401(9) Uani 1 1 d .
H15 H 0.1722 0.8364 0.3914 0.048 Uiso 1 1 calc R
C16 C 0.15046(17) 0.7947(2) 0.29678(19) 0.0352(8) Uani 1 1 d .
C17 C 0.1066(2) 0.8540(2) 0.2743(2) 0.0436(10) Uani 1 1 d .
H17 H 0.0861 0.8403 0.2290 0.052 Uiso 1 1 calc R
C18 C 0.1421(3) 0.9248(3) 0.2639(3) 0.0774(17) Uani 1 1 d .
H18A H 0.1607 0.9408 0.3083 0.116 Uiso 1 1 calc R
H18B H 0.1132 0.9612 0.2456 0.116 Uiso 1 1 calc R
H18C H 0.1750 0.9172 0.2313 0.116 Uiso 1 1 calc R
C19 C 0.0559(2) 0.8665(2) 0.3253(2) 0.0510(11) Uani 1 1 d .
H19A H 0.0328 0.8222 0.3316 0.077 Uiso 1 1 calc R
H19B H 0.0275 0.9036 0.3075 0.077 Uiso 1 1 calc R
H19C H 0.0748 0.8818 0.3698 0.077 Uiso 1 1 calc R
C20 C 0.22975(18) 0.6245(2) 0.2295(2) 0.0435(10) Uani 1 1 d .
H20 H 0.2049 0.6263 0.1847 0.052 Uiso 1 1 calc R
C21 C 0.2987(2) 0.6373(3) 0.2145(3) 0.0654(14) Uani 1 1 d .
H21A H 0.3039 0.6860 0.1974 0.098 Uiso 1 1 calc R
H21B H 0.3116 0.6033 0.1795 0.098 Uiso 1 1 calc R
H21C H 0.3243 0.6308 0.2570 0.098 Uiso 1 1 calc R
C22 C 0.2230(2) 0.5499(2) 0.2604(2) 0.0530(11) Uani 1 1 d .
H22A H 0.2481 0.5467 0.3036 0.079 Uiso 1 1 calc R
H22B H 0.2373 0.5143 0.2277 0.079 Uiso 1 1 calc R
H22C H 0.1793 0.5411 0.2695 0.079 Uiso 1 1 calc R
C31 C -0.09061(19) 0.5726(2) 0.1372(2) 0.0471(10) Uani 1 1 d .
H31A H -0.1059 0.6013 0.1751 0.071 Uiso 1 1 calc R
H31B H -0.0710 0.5292 0.1558 0.071 Uiso 1 1 calc R
H31C H -0.1254 0.5598 0.1054 0.071 Uiso 1 1 calc R
C32 C -0.02634(19) 0.5725(2) 0.0400(2) 0.0427(10) Uani 1 1 d .
H32A H -0.0629 0.5635 0.0094 0.064 Uiso 1 1 calc R
H32B H -0.0085 0.5270 0.0557 0.064 Uiso 1 1 calc R
H32C H 0.0046 0.5991 0.0148 0.064 Uiso 1 1 calc R
C33 C 0.12946(16) 0.50698(19) 0.11446(17) 0.0292(8) Uani 1 1 d .
C34 C 0.13326(16) 0.43354(19) 0.13305(18) 0.0327(8) Uani 1 1 d .
C35 C 0.16949(18) 0.3873(2) 0.0960(2) 0.0406(9) Uani 1 1 d .
H35 H 0.1714 0.3386 0.1090 0.049 Uiso 1 1 calc R
C36 C 0.20268(18) 0.4099(2) 0.0411(2) 0.0453(10) Uani 1 1 d .
H36 H 0.2274 0.3775 0.0166 0.054 Uiso 1 1 calc R
C37 C 0.19915(17) 0.4807(2) 0.0225(2) 0.0408(9) Uani 1 1 d .
H37 H 0.2215 0.4966 -0.0158 0.049 Uiso 1 1 calc R
C38 C 0.16410(16) 0.5297(2) 0.05759(18) 0.0332(8) Uani 1 1 d .
C39 C 0.16279(18) 0.6060(2) 0.03272(19) 0.0384(9) Uani 1 1 d .
H39 H 0.1375 0.6345 0.0648 0.046 Uiso 1 1 calc R
C40 C 0.2290(2) 0.6381(3) 0.0335(2) 0.0516(11) Uani 1 1 d .
H40A H 0.2483 0.6340 0.0800 0.077 Uiso 1 1 calc R
H40B H 0.2265 0.6884 0.0202 0.077 Uiso 1 1 calc R
H40C H 0.2540 0.6121 0.0008 0.077 Uiso 1 1 calc R
C41 C 0.1332(2) 0.6132(2) -0.0407(2) 0.0482(10) Uani 1 1 d .
H41A H 0.1594 0.5891 -0.0735 0.072 Uiso 1 1 calc R
H41B H 0.1296 0.6638 -0.0529 0.072 Uiso 1 1 calc R
H41C H 0.0919 0.5914 -0.0424 0.072 Uiso 1 1 calc R
C42 C 0.09570(19) 0.4029(2) 0.19064(19) 0.0421(9) Uani 1 1 d U
H42 H 0.0856 0.4363 0.2149 0.051 Uiso 1 1 d R
C43 C 0.0362(3) 0.3699(5) 0.1605(3) 0.107(2) Uani 1 1 d U
H43A H 0.0128 0.4058 0.1334 0.160 Uiso 1 1 calc R
H43B H 0.0110 0.3529 0.1980 0.160 Uiso 1 1 calc R
H43C H 0.0464 0.3298 0.1307 0.160 Uiso 1 1 calc R
C44 C 0.1316(3) 0.3507(3) 0.2372(3) 0.0801(18) Uani 1 1 d U
H44A H 0.1401 0.3073 0.2112 0.120 Uiso 1 1 calc R
H44B H 0.1068 0.3387 0.2768 0.120 Uiso 1 1 calc R
H44C H 0.1708 0.3724 0.2535 0.120 Uiso 1 1 calc R
C45 C 0.1053(3) 0.0383(3) 0.0379(3) 0.145(3) Uani 1 1 d GDU
C46 C 0.0612(3) 0.0095(3) 0.0802(4) 0.160(4) Uani 1 1 d GU
H46 H 0.0471 -0.0379 0.0729 0.192 Uiso 1 1 calc R
C47 C 0.0379(3) 0.0502(5) 0.1330(4) 0.169(4) Uani 1 1 d GU
H47 H 0.0078 0.0305 0.1619 0.203 Uiso 1 1 calc R
C48 C 0.0586(3) 0.1197(4) 0.1436(3) 0.183(5) Uani 1 1 d G
H48 H 0.0426 0.1475 0.1797 0.220 Uiso 1 1 calc R
C49 C 0.1026(3) 0.1484(3) 0.1013(3) 0.094(2) Uani 1 1 d G
H49 H 0.1167 0.1959 0.1086 0.113 Uiso 1 1 calc R
C50 C 0.1260(2) 0.1077(4) 0.0485(3) 0.106(3) Uani 1 1 d G
H50 H 0.1561 0.1274 0.0196 0.127 Uiso 1 1 calc R
C51 C 0.1207(7) -0.0039(8) -0.0158(8) 0.245(7) Uani 1 1 d DU
H51A H 0.1325 -0.0513 0.0015 0.368 Uiso 1 1 calc R
H51B H 0.1556 0.0173 -0.0391 0.368 Uiso 1 1 calc R
H51C H 0.0849 -0.0082 -0.0486 0.368 Uiso 1 1 calc R
H5 H 0.0000 0.715(3) 0.2500 0.056(17) Uiso 1 2 d S
H6 H 0.0000 0.604(3) 0.2500 0.048(16) Uiso 1 2 d S

loop_
_atom_site_aniso_label
_atom_site_aniso_U_11
_atom_site_aniso_U_22
_atom_site_aniso_U_33
_atom_site_aniso_U_23
_atom_site_aniso_U_13
_atom_site_aniso_U_12
Y1 0.0212(2) 0.0295(2) 0.0254(2) -0.00146(13) 0.00094(13) -0.00103(13)
N1 0.0234(15) 0.0385(17) 0.0287(15) 0.0020(12) -0.0007(12) -0.0043(12)
N2 0.0275(16) 0.0384(17) 0.0328(16) 0.0037(13) -0.0075(13) -0.0004(13)
N3 0.0288(16) 0.0383(17) 0.0337(16) -0.0087(13) 0.0038(13) -0.0035(13)
N4 0.0290(16) 0.0354(16) 0.0328(16) 0.0020(13) 0.0086(14) 0.0027(13)
C1 0.042(2) 0.074(3) 0.041(2) 0.006(2) 0.001(2) -0.024(2)
C2 0.031(2) 0.043(2) 0.0310(19) 0.0004(16) 0.0007(16) -0.0088(16)
C3 0.040(2) 0.047(2) 0.036(2) 0.0096(17) 0.0018(18) -0.0100(18)
C4 0.045(2) 0.041(2) 0.032(2) 0.0048(16) -0.0049(18) -0.0034(18)
C5 0.060(3) 0.066(3) 0.045(2) 0.022(2) -0.010(2) -0.016(2)
C6 0.036(2) 0.047(2) 0.044(2) 0.0029(18) -0.0115(18) -0.0006(18)
C7 0.0234(19) 0.049(2) 0.047(2) -0.0097(18) -0.0072(17) 0.0052(17)
C11 0.0215(18) 0.041(2) 0.0315(19) 0.0018(15) -0.0012(15) -0.0107(15)
C12 0.025(2) 0.050(2) 0.034(2) 0.0011(17) 0.0008(16) -0.0068(17)
C13 0.028(2) 0.056(2) 0.039(2) 0.0046(19) -0.0072(17) -0.0066(18)
C14 0.034(2) 0.060(3) 0.030(2) 0.0003(18) -0.0097(17) -0.016(2)
C15 0.038(2) 0.046(2) 0.036(2) -0.0068(17) -0.0008(18) -0.0166(19)
C16 0.032(2) 0.039(2) 0.034(2) 0.0010(16) -0.0014(16) -0.0117(16)
C17 0.049(3) 0.036(2) 0.046(2) 0.0012(17) -0.002(2) -0.0075(18)
C18 0.085(4) 0.045(3) 0.103(4) 0.011(3) 0.019(3) -0.013(3)
C19 0.051(3) 0.042(2) 0.061(3) -0.005(2) 0.002(2) -0.001(2)
C20 0.029(2) 0.065(3) 0.036(2) -0.0023(19) -0.0016(17) 0.0066(19)
C21 0.029(2) 0.115(4) 0.053(3) -0.007(3) 0.003(2) 0.005(3)
C22 0.048(3) 0.056(3) 0.055(3) -0.005(2) -0.007(2) 0.020(2)
C31 0.036(2) 0.058(3) 0.048(2) -0.007(2) 0.0037(19) -0.014(2)
C32 0.038(2) 0.052(2) 0.038(2) -0.0157(18) 0.0005(18) 0.0038(19)
C33 0.0202(17) 0.039(2) 0.0273(18) -0.0051(15) -0.0068(14) 0.0029(14)
C34 0.0268(19) 0.039(2) 0.0314(19) -0.0010(15) -0.0043(15) 0.0065(15)
C35 0.033(2) 0.042(2) 0.047(2) -0.0017(17) -0.0004(18) 0.0111(17)
C36 0.034(2) 0.053(3) 0.049(2) -0.011(2) 0.0085(19) 0.0135(19)
C37 0.028(2) 0.057(3) 0.038(2) -0.0070(18) 0.0060(16) 0.0029(18)
C38 0.0230(18) 0.045(2) 0.0315(19) -0.0053(16) -0.0007(15) 0.0001(16)
C39 0.039(2) 0.041(2) 0.036(2) -0.0035(16) 0.0111(17) -0.0055(17)
C40 0.047(3) 0.065(3) 0.043(2) -0.004(2) 0.011(2) -0.018(2)
C41 0.042(2) 0.055(3) 0.047(2) 0.006(2) 0.003(2) 0.000(2)
C42 0.048(2) 0.043(2) 0.035(2) 0.0037(17) 0.0008(18) 0.0096(19)
C43 0.070(4) 0.196(7) 0.054(3) 0.027(4) 0.006(3) -0.055(4)
C44 0.081(4) 0.092(4) 0.068(3) 0.035(3) 0.006(3) 0.032(3)
C45 0.140(6) 0.155(7) 0.137(6) -0.005(6) -0.035(5) 0.007(6)
C46 0.172(8) 0.143(7) 0.164(7) 0.033(6) -0.010(6) -0.037(6)
C47 0.164(8) 0.162(7) 0.176(8) 0.046(7) -0.045(6) -0.029(7)
C48 0.113(7) 0.257(14) 0.171(9) 0.123(10) -0.094(7) -0.026(8)
C49 0.071(4) 0.131(6) 0.079(5) 0.020(4) -0.018(4) -0.001(4)
C50 0.065(4) 0.133(7) 0.116(6) 0.051(5) -0.049(4) -0.019(4)
C51 0.221(10) 0.248(10) 0.266(11) -0.006(8) -0.002(8) 0.029(8)

loop_
_atom_type_symbol
_atom_type_description
_atom_type_scat_dispersion_real
_atom_type_scat_dispersion_imag
_atom_type_scat_source
C C 0.0033 0.0016 'International Tables Vol C Tables 4.2.6.8 and 6.1.1.4'
H H 0.0000 0.0000 'International Tables Vol C Tables 4.2.6.8 and 6.1.1.4'
N N 0.0061 0.0033 'International Tables Vol C Tables 4.2.6.8 and 6.1.1.4'
Y Y -2.7962 3.5667 'International Tables Vol C Tables 4.2.6.8 and 6.1.1.4'

loop_
_geom_angle_atom_site_label_1
_geom_angle_atom_site_label_2
_geom_angle_atom_site_label_3
_geom_angle
_geom_angle_site_symmetry_1
_geom_angle_site_symmetry_3
N4 Y1 N2 114.95(10) . .
N4 Y1 N1 99.85(10) . .
N2 Y1 N1 79.85(10) . .
N4 Y1 N3 88.18(10) . .
N2 Y1 N3 70.71(10) . .
N1 Y1 N3 150.09(10) . .
N4 Y1 Y1 114.61(7) . 2
N2 Y1 Y1 125.81(7) . 2
N1 Y1 Y1 111.56(7) . 2
N3 Y1 Y1 90.45(7) . 2
N4 Y1 H4 19.5 . .
N2 Y1 H4 132.2 . .
N1 Y1 H4 109.5 . .
N3 Y1 H4 87.4 . .
Y1 Y1 H4 95.1 2 .
N4 Y1 H5 142.4(12) . .
N2 Y1 H5 102.3(11) . .
N1 Y1 H5 91.3(10) . .
N3 Y1 H5 99.8(4) . .
Y1 Y1 H5 29.8(14) 2 .
H4 Y1 H5 123.5 . .
N4 Y1 H6 87.3(13) . .
N2 Y1 H6 142.9(5) . .
N1 Y1 H6 127.4(6) . .
N3 Y1 H6 81.4(4) . .
Y1 Y1 H6 28.4(13) 2 .
H4 Y1 H6 67.9 . .
H5 Y1 H6 58.1(19) . .
C2 N1 C11 117.0(3) . .
C2 N1 Y1 126.8(2) . .
C11 N1 Y1 116.3(2) . .
C4 N2 C6 116.3(3) . .
C4 N2 Y1 127.1(2) . .
C6 N2 Y1 116.1(2) . .
C32 N3 C31 108.4(3) . .
C32 N3 C7 111.4(3) . .
C31 N3 C7 108.3(3) . .
C32 N3 Y1 112.3(2) . .
C31 N3 Y1 115.7(2) . .
C7 N3 Y1 100.6(2) . .
C33 N4 Y1 157.0(2) . .
C33 N4 H4 113.2 . .
Y1 N4 H4 89.7 . .
C2 C1 H1A 109.5 . .
C2 C1 H1B 109.5 . .
H1A C1 H1B 109.5 . .
C2 C1 H1C 109.5 . .
H1A C1 H1C 109.5 . .
H1B C1 H1C 109.5 . .
N1 C2 C3 125.0(3) . .
N1 C2 C1 120.6(3) . .
C3 C2 C1 114.4(3) . .
C2 C3 C4 130.9(3) . .
C2 C3 H3 114.5 . .
C4 C3 H3 114.5 . .
N2 C4 C3 125.4(3) . .
N2 C4 C5 119.5(4) . .
C3 C4 C5 115.1(3) . .
C4 C5 H5A 109.5 . .
C4 C5 H5B 109.5 . .
H5A C5 H5B 109.5 . .
C4 C5 H5C 109.5 . .
H5A C5 H5C 109.5 . .
H5B C5 H5C 109.5 . .
N2 C6 C7 110.7(3) . .
N2 C6 H6A 109.5 . .
C7 C6 H6A 109.5 . .
N2 C6 H6B 109.5 . .
C7 C6 H6B 109.5 . .
H6A C6 H6B 108.1 . .
N3 C7 C6 112.3(3) . .
N3 C7 H7A 109.1 . .
C6 C7 H7A 109.1 . .
N3 C7 H7B 109.1 . .
C6 C7 H7B 109.1 . .
H7A C7 H7B 107.9 . .
C12 C11 C16 120.9(3) . .
C12 C11 N1 120.6(3) . .
C16 C11 N1 118.5(3) . .
C13 C12 C11 118.4(4) . .
C13 C12 C20 118.0(4) . .
C11 C12 C20 123.5(3) . .
C14 C13 C12 121.0(4) . .
C14 C13 H13 119.5 . .
C12 C13 H13 119.5 . .
C15 C14 C13 119.7(4) . .
C15 C14 H14 120.1 . .
C13 C14 H14 120.1 . .
C14 C15 C16 122.5(4) . .
C14 C15 H15 118.8 . .
C16 C15 H15 118.8 . .
C15 C16 C11 117.4(4) . .
C15 C16 C17 119.5(3) . .
C11 C16 C17 123.0(3) . .
C16 C17 C19 112.5(3) . .
C16 C17 C18 111.2(4) . .
C19 C17 C18 109.0(4) . .
C16 C17 H17 108.0 . .
C19 C17 H17 108.0 . .
C18 C17 H17 108.0 . .
C17 C18 H18A 109.5 . .
C17 C18 H18B 109.5 . .
H18A C18 H18B 109.5 . .
C17 C18 H18C 109.5 . .
H18A C18 H18C 109.5 . .
H18B C18 H18C 109.5 . .
C17 C19 H19A 109.5 . .
C17 C19 H19B 109.5 . .
H19A C19 H19B 109.5 . .
C17 C19 H19C 109.5 . .
H19A C19 H19C 109.5 . .
H19B C19 H19C 109.5 . .
C12 C20 C22 113.4(3) . .
C12 C20 C21 109.5(4) . .
C22 C20 C21 108.9(4) . .
C12 C20 H20 108.3 . .
C22 C20 H20 108.3 . .
C21 C20 H20 108.3 . .
C20 C21 H21A 109.5 . .
C20 C21 H21B 109.5 . .
H21A C21 H21B 109.5 . .
C20 C21 H21C 109.5 . .
H21A C21 H21C 109.5 . .
H21B C21 H21C 109.5 . .
C20 C22 H22A 109.5 . .
C20 C22 H22B 109.5 . .
H22A C22 H22B 109.5 . .
C20 C22 H22C 109.5 . .
H22A C22 H22C 109.5 . .
H22B C22 H22C 109.5 . .
N3 C31 H31A 109.5 . .
N3 C31 H31B 109.5 . .
H31A C31 H31B 109.5 . .
N3 C31 H31C 109.5 . .
H31A C31 H31C 109.5 . .
H31B C31 H31C 109.5 . .
N3 C32 H32A 109.5 . .
N3 C32 H32B 109.5 . .
H32A C32 H32B 109.5 . .
N3 C32 H32C 109.5 . .
H32A C32 H32C 109.5 . .
H32B C32 H32C 109.5 . .
N4 C33 C38 120.8(3) . .
N4 C33 C34 121.9(3) . .
C38 C33 C34 117.3(3) . .
C35 C34 C33 120.0(3) . .
C35 C34 C42 118.2(3) . .
C33 C34 C42 121.7(3) . .
C36 C35 C34 122.1(4) . .
C36 C35 H35 118.9 . .
C34 C35 H35 118.9 . .
C35 C36 C37 118.4(3) . .
C35 C36 H36 120.8 . .
C37 C36 H36 120.8 . .
C36 C37 C38 122.3(4) . .
C36 C37 H37 118.8 . .
C38 C37 H37 118.8 . .
C37 C38 C33 119.8(4) . .
C37 C38 C39 118.3(3) . .
C33 C38 C39 121.8(3) . .
C38 C39 C41 112.3(3) . .
C38 C39 C40 111.2(3) . .
C41 C39 C40 108.6(3) . .
C38 C39 H39 108.2 . .
C41 C39 H39 108.2 . .
C40 C39 H39 108.2 . .
C39 C40 H40A 109.5 . .
C39 C40 H40B 109.5 . .
H40A C40 H40B 109.5 . .
C39 C40 H40C 109.5 . .
H40A C40 H40C 109.5 . .
H40B C40 H40C 109.5 . .
C39 C41 H41A 109.5 . .
C39 C41 H41B 109.5 . .
H41A C41 H41B 109.5 . .
C39 C41 H41C 109.5 . .
H41A C41 H41C 109.5 . .
H41B C41 H41C 109.5 . .
C43 C42 C44 111.4(5) . .
C43 C42 C34 109.8(3) . .
C44 C42 C34 114.0(4) . .
C43 C42 H42 107.0 . .
C44 C42 H42 107.0 . .
C34 C42 H42 107.1 . .
C42 C43 H43A 109.5 . .
C42 C43 H43B 109.5 . .
H43A C43 H43B 109.5 . .
C42 C43 H43C 109.5 . .
H43A C43 H43C 109.5 . .
H43B C43 H43C 109.5 . .
C42 C44 H44A 109.5 . .
C42 C44 H44B 109.5 . .
H44A C44 H44B 109.5 . .
C42 C44 H44C 109.5 . .
H44A C44 H44C 109.5 . .
H44B C44 H44C 109.5 . .
C51 C45 C46 114.9(9) . .
C51 C45 C50 124.9(9) . .
C46 C45 C50 120.0 . .
C47 C46 C45 120.0 . .
C47 C46 H46 120.0 . .
C45 C46 H46 120.0 . .
C46 C47 C48 120.0 . .
C46 C47 H47 120.0 . .
C48 C47 H47 120.0 . .
C49 C48 C47 120.0 . .
C49 C48 H48 120.0 . .
C47 C48 H48 120.0 . .
C48 C49 C50 120.0 . .
C48 C49 H49 120.0 . .
C50 C49 H49 120.0 . .
C49 C50 C45 120.0 . .
C49 C50 H50 120.0 . .
C45 C50 H50 120.0 . .
C45 C51 H51A 109.5 . .
C45 C51 H51B 109.5 . .
H51A C51 H51B 109.5 . .
C45 C51 H51C 109.5 . .
H51A C51 H51C 109.5 . .
H51B C51 H51C 109.5 . .
Y1 H5 Y1 120.8(3) . .
Y1 H6 Y1 122.7(3) . .

loop_
_geom_bond_atom_site_label_1
_geom_bond_atom_site_label_2
_geom_bond_distance
_geom_bond_site_symmetry_2
Y1 N4 2.234(3) .
Y1 N2 2.353(3) .
Y1 N1 2.388(3) .
Y1 N3 2.502(3) .
Y1 Y1 3.7482(8) 2
Y1 H4 2.3654 .
Y1 H5 2.16(3) .
Y1 H6 2.13(3) .
N1 C2 1.333(4) .
N1 C11 1.448(4) .
N2 C4 1.333(5) .
N2 C6 1.477(5) .
N3 C32 1.468(4) .
N3 C31 1.477(5) .
N3 C7 1.479(5) .
N4 C33 1.379(4) .
N4 H4 0.7898 .
C1 C2 1.518(5) .
C1 H1A 0.9800 .
C1 H1B 0.9800 .
C1 H1C 0.9800 .
C2 C3 1.394(5) .
C3 C4 1.398(6) .
C3 H3 0.9500 .
C4 C5 1.519(5) .
C5 H5A 0.9800 .
C5 H5B 0.9800 .
C5 H5C 0.9800 .
C6 C7 1.495(6) .
C6 H6A 0.9900 .
C6 H6B 0.9900 .
C7 H7A 0.9900 .
C7 H7B 0.9900 .
C11 C12 1.400(5) .
C11 C16 1.414(5) .
C12 C13 1.400(5) .
C12 C20 1.532(6) .
C13 C14 1.381(6) .
C13 H13 0.9500 .
C14 C15 1.357(6) .
C14 H14 0.9500 .
C15 C16 1.395(5) .
C15 H15 0.9500 .
C16 C17 1.514(6) .
C17 C19 1.525(6) .
C17 C18 1.551(6) .
C17 H17 1.0000 .
C18 H18A 0.9800 .
C18 H18B 0.9800 .
C18 H18C 0.9800 .
C19 H19A 0.9800 .
C19 H19B 0.9800 .
C19 H19C 0.9800 .
C20 C22 1.533(6) .
C20 C21 1.546(6) .
C20 H20 1.0000 .
C21 H21A 0.9800 .
C21 H21B 0.9800 .
C21 H21C 0.9800 .
C22 H22A 0.9800 .
C22 H22B 0.9800 .
C22 H22C 0.9800 .
C31 H31A 0.9800 .
C31 H31B 0.9800 .
C31 H31C 0.9800 .
C32 H32A 0.9800 .
C32 H32B 0.9800 .
C32 H32C 0.9800 .
C33 C38 1.424(5) .
C33 C34 1.426(5) .
C34 C35 1.388(5) .
C34 C42 1.521(5) .
C35 C36 1.375(5) .
C35 H35 0.9500 .
C36 C37 1.379(6) .
C36 H36 0.9500 .
C37 C38 1.387(5) .
C37 H37 0.9500 .
C38 C39 1.512(5) .
C39 C41 1.541(6) .
C39 C40 1.548(6) .
C39 H39 1.0000 .
C40 H40A 0.9800 .
C40 H40B 0.9800 .
C40 H40C 0.9800 .
C41 H41A 0.9800 .
C41 H41B 0.9800 .
C41 H41C 0.9800 .
C42 C43 1.517(7) .
C42 C44 1.520(6) .
C42 H42 0.8199 .
C43 H43A 0.9800 .
C43 H43B 0.9800 .
C43 H43C 0.9800 .
C44 H44A 0.9800 .
C44 H44B 0.9800 .
C44 H44C 0.9800 .
C45 C51 1.362(12) .
C45 C46 1.3900 .
C45 C50 1.3900 .
C46 C47 1.3900 .
C46 H46 0.9500 .
C47 C48 1.3900 .
C47 H47 0.9500 .
C48 C49 1.3900 .
C48 H48 0.9500 .
C49 C50 1.3900 .
C49 H49 0.9500 .
C50 H50 0.9500 .
C51 H51A 0.9800 .
C51 H51B 0.9800 .
C51 H51C 0.9800 .

loop_
_geom_torsion_atom_site_label_1
_geom_torsion_atom_site_label_2
_geom_torsion_atom_site_label_3
_geom_torsion_atom_site_label_4
_geom_torsion
_geom_torsion_site_symmetry_1
N4 Y1 N1 C2 94.0(3) .
N2 Y1 N1 C2 -19.8(3) .
N3 Y1 N1 C2 -9.7(4) .
Y1 Y1 N1 C2 -144.4(3) 2
N4 Y1 N1 C11 -86.3(2) .
N2 Y1 N1 C11 159.9(2) .
N3 Y1 N1 C11 170.0(2) .
Y1 Y1 N1 C11 35.2(2) 2
N4 Y1 N2 C4 -75.2(3) .
N1 Y1 N2 C4 21.0(3) .
N3 Y1 N2 C4 -153.7(3) .
Y1 Y1 N2 C4 130.3(3) 2
N4 Y1 N2 C6 96.2(3) .
N1 Y1 N2 C6 -167.5(3) .
N3 Y1 N2 C6 17.8(2) .
Y1 Y1 N2 C6 -58.2(3) 2
N4 Y1 N3 C32 -37.3(3) .
N2 Y1 N3 C32 79.9(3) .
N1 Y1 N3 C32 69.4(3) .
Y1 Y1 N3 C32 -152.0(2) 2
N4 Y1 N3 C31 87.8(3) .
N2 Y1 N3 C31 -154.9(3) .
N1 Y1 N3 C31 -165.5(2) .
Y1 Y1 N3 C31 -26.8(3) 2
N4 Y1 N3 C7 -155.9(2) .
N2 Y1 N3 C7 -38.6(2) .
N1 Y1 N3 C7 -49.1(3) .
Y1 Y1 N3 C7 89.53(19) 2
N2 Y1 N4 C33 19.1(6) .
N1 Y1 N4 C33 -64.2(6) .
N3 Y1 N4 C33 86.8(6) .
Y1 Y1 N4 C33 176.5(6) 2
C11 N1 C2 C3 -168.4(4) .
Y1 N1 C2 C3 11.2(5) .
C11 N1 C2 C1 12.4(5) .
Y1 N1 C2 C1 -168.0(3) .
N1 C2 C3 C4 8.2(7) .
C1 C2 C3 C4 -172.5(4) .
C6 N2 C4 C3 174.6(4) .
Y1 N2 C4 C3 -13.9(6) .
C6 N2 C4 C5 -4.4(5) .
Y1 N2 C4 C5 167.1(3) .
C2 C3 C4 N2 -6.9(7) .
C2 C3 C4 C5 172.1(4) .
C4 N2 C6 C7 179.7(3) .
Y1 N2 C6 C7 7.3(4) .
C32 N3 C7 C6 -59.8(4) .
C31 N3 C7 C6 -178.9(3) .
Y1 N3 C7 C6 59.3(3) .
N2 C6 C7 N3 -48.0(4) .
C2 N1 C11 C12 -98.7(4) .
Y1 N1 C11 C12 81.6(3) .
C2 N1 C11 C16 81.3(4) .
Y1 N1 C11 C16 -98.4(3) .
C16 C11 C12 C13 0.8(5) .
N1 C11 C12 C13 -179.1(3) .
C16 C11 C12 C20 -173.6(3) .
N1 C11 C12 C20 6.4(5) .
C11 C12 C13 C14 -1.5(5) .
C20 C12 C13 C14 173.3(4) .
C12 C13 C14 C15 0.2(6) .
C13 C14 C15 C16 1.9(6) .
C14 C15 C16 C11 -2.5(5) .
C14 C15 C16 C17 179.8(3) .
C12 C11 C16 C15 1.1(5) .
N1 C11 C16 C15 -179.0(3) .
C12 C11 C16 C17 178.7(3) .
N1 C11 C16 C17 -1.4(5) .
C15 C16 C17 C19 -54.1(5) .
C11 C16 C17 C19 128.3(4) .
C15 C16 C17 C18 68.4(5) .
C11 C16 C17 C18 -109.2(4) .
C13 C12 C20 C22 56.5(5) .
C11 C12 C20 C22 -129.0(4) .
C13 C12 C20 C21 -65.3(5) .
C11 C12 C20 C21 109.2(4) .
Y1 N4 C33 C38 10.6(8) .
Y1 N4 C33 C34 -169.9(4) .
N4 C33 C34 C35 -179.7(3) .
C38 C33 C34 C35 -0.2(5) .
N4 C33 C34 C42 3.6(5) .
C38 C33 C34 C42 -176.9(3) .
C33 C34 C35 C36 0.2(6) .
C42 C34 C35 C36 177.0(4) .
C34 C35 C36 C37 -0.5(6) .
C35 C36 C37 C38 0.8(6) .
C36 C37 C38 C33 -0.9(6) .
C36 C37 C38 C39 -179.5(4) .
N4 C33 C38 C37 -179.9(3) .
C34 C33 C38 C37 0.6(5) .
N4 C33 C38 C39 -1.4(5) .
C34 C33 C38 C39 179.1(3) .
C37 C38 C39 C41 63.5(5) .
C33 C38 C39 C41 -115.0(4) .
C37 C38 C39 C40 -58.4(5) .
C33 C38 C39 C40 123.1(4) .
C35 C34 C42 C43 -81.0(5) .
C33 C34 C42 C43 95.7(5) .
C35 C34 C42 C44 44.9(5) .
C33 C34 C42 C44 -138.4(4) .
C51 C45 C46 C47 -174.3(9) .
C50 C45 C46 C47 0.0 .
C45 C46 C47 C48 0.0 .
C46 C47 C48 C49 0.0 .
C47 C48 C49 C50 0.0 .
C48 C49 C50 C45 0.0 .
C51 C45 C50 C49 173.7(10) .
C46 C45 C50 C49 0.0 .
